data_7015892
loop_
_publ_author_name
'Bowmaker, Graham A.'
'Di Nicola, Corrado'
'Pettinari, Claudio'
'Skelton, Brian W.'
'Somers, Neil'
'White, Allan H.'

_publ_section_title
;
 Mechanochemical synthesis in copper(II) halide/pyridine systems:
 single crystal X-ray diffraction and IR spectroscopic studies.
;
_journal_issue 18
_journal_name_full 'Dalton transactions (Cambridge, England : 2003)'
_journal_page_first 5102
_journal_page_last 5115
_journal_paper_doi 10.1039/c1dt10224a
_journal_volume 40
_journal_year 2011
_chemical_formula_moiety 'C20 H20 Cu2 I2 N4, 2(C20 H20 Cu I N4), 2(I3)'
_chemical_formula_sum 'C60 H60 Cu4 I10 N12'
_chemical_formula_weight 2472.36
_chemical_name_systematic
;
?
;
_space_group_IT_number 14
_symmetry_cell_setting monoclinic
_symmetry_space_group_name_Hall '-P 2yn'
_symmetry_space_group_name_H-M 'P 1 21/n 1'
_atom_sites_solution_hydrogens geom
_atom_sites_solution_primary direct
_atom_sites_solution_secondary difmap
_audit_creation_date 2010-09-09T17:46:27-00:00
_audit_creation_method 'WinGX routine CIF_UPDATE'
_cell_angle_alpha 90
_cell_angle_beta 93.2490(10)
_cell_angle_gamma 90
_cell_formula_units_Z 2
_cell_length_a 10.04250(10)
_cell_length_b 9.59860(10)
_cell_length_c 38.7280(3)
_cell_measurement_reflns_used 29265
_cell_measurement_temperature 100(2)
_cell_measurement_theta_max 36.9467
_cell_measurement_theta_min 3.4098
_cell_volume 3727.14(6)
_computing_cell_refinement
;
CrysAlis RED, Oxford Diffraction Ltd.,
Version 1.171.32.29 (release 10-06-2008 CrysAlis171 .NET)
(compiled Jun 10 2008,16:49:55)
;
_computing_data_collection
;
CrysAlis CCD, Oxford Diffraction Ltd.,
Version 1.171.32.29 (release 10-06-2008 CrysAlis171 .NET)
(compiled Jun 10 2008,16:49:55)
;
_computing_data_reduction
;
CrysAlis RED, Oxford Diffraction Ltd.,
Version 1.171.32.29 (release 10-06-2008 CrysAlis171 .NET)
(compiled Jun 10 2008,16:49:55)
;
_computing_molecular_graphics 'OrtepII (Johnson, C. K. (1976)'
_computing_publication_material 'WinGX Farrugia, L. J. (1999)'
_computing_structure_refinement 'SHELXL-97 (Sheldrick, 2008)'
_diffrn_ambient_temperature 100(2)
_diffrn_detector_area_resol_mean 10.4738
_diffrn_measured_fraction_theta_full 0.998
_diffrn_measured_fraction_theta_max 0.976
_diffrn_measurement_device_type 'Oxford Diffraction Gemini diffractometer'
_diffrn_measurement_method '\w scans'
_diffrn_orient_matrix_UB_11 0.0701702053
_diffrn_orient_matrix_UB_12 0.0095582219
_diffrn_orient_matrix_UB_13 0.0006532834
_diffrn_orient_matrix_UB_21 -0.0084025148
_diffrn_orient_matrix_UB_22 0.0703982168
_diffrn_orient_matrix_UB_23 0.0050018504
_diffrn_orient_matrix_UB_31 0.003961215
_diffrn_orient_matrix_UB_32 -0.0203096439
_diffrn_orient_matrix_UB_33 0.0176229817
_diffrn_radiation_monochromator graphite
_diffrn_radiation_type MoK\a
_diffrn_radiation_wavelength 0.71073
_diffrn_reflns_av_R_equivalents 0.035
_diffrn_reflns_av_unetI/netI 0.0338
_diffrn_reflns_limit_h_max 16
_diffrn_reflns_limit_h_min -16
_diffrn_reflns_limit_k_max 15
_diffrn_reflns_limit_k_min -16
_diffrn_reflns_limit_l_max 65
_diffrn_reflns_limit_l_min -56
_diffrn_reflns_number 68877
_diffrn_reflns_theta_full 36.5
_diffrn_reflns_theta_max 37.02
_diffrn_reflns_theta_min 3.42
_exptl_absorpt_coefficient_mu 5.311
_exptl_absorpt_correction_T_max 0.475
_exptl_absorpt_correction_T_min 0.252
_exptl_absorpt_correction_type analytical
_exptl_absorpt_process_details
;
CrysAlisPro, Oxford Diffraction Ltd.,
Version 1.171.33.52 (release 06-11-2009 CrysAlis171 .NET)
(compiled Nov 6 2009,16:24:50)
Analytical numeric absorption correction using a multifaceted crystal
model based on expressions derived by R.C. Clark & J.S.
(Clark, R. C. & Reid, J. S. (1995). Acta Cryst. A51, 887-897)

;
_exptl_crystal_colour black
_exptl_crystal_density_diffrn 2.203
_exptl_crystal_density_method 'not measured'
_exptl_crystal_description plate
_exptl_crystal_F_000 2300
_exptl_crystal_size_max 0.34
_exptl_crystal_size_mid 0.26
_exptl_crystal_size_min 0.14
_refine_diff_density_max 0.66
_refine_diff_density_min -1.906
_refine_diff_density_rms 0.136
_refine_ls_extinction_method none
_refine_ls_goodness_of_fit_ref 1.035
_refine_ls_hydrogen_treatment constr
_refine_ls_matrix_type full
_refine_ls_number_parameters 388
_refine_ls_number_reflns 18535
_refine_ls_number_restraints 0
_refine_ls_restrained_S_all 1.035
_refine_ls_R_factor_all 0.0446
_refine_ls_R_factor_gt 0.0272
_refine_ls_shift/su_max 0.003
_refine_ls_shift/su_mean 0
_refine_ls_structure_factor_coef Fsqd
_refine_ls_weighting_details 'calc w=1/[\s^2^(Fo^2^)+(0.0207P)^2^+1.1971P] where P=(Fo^2^+2Fc^2^)/3'
_refine_ls_weighting_scheme calc
_refine_ls_wR_factor_gt 0.0532
_refine_ls_wR_factor_ref 0.0559
_reflns_number_gt 14249
_reflns_number_total 18535
_reflns_threshold_expression I>2\s(I)
_cod_data_source_file c1dt10224a.txt
_cod_data_source_block cpcui2
_cod_original_sg_symbol_Hall -p_2yn
_cod_database_code 7015892

loop_
_symmetry_equiv_pos_as_xyz
'x, y, z'
'-x+1/2, y+1/2, -z+1/2'
'-x, -y, -z'
'x-1/2, -y-1/2, z-1/2'

loop_
_atom_site_label
_atom_site_type_symbol
_atom_site_fract_x
_atom_site_fract_y
_atom_site_fract_z
_atom_site_U_iso_or_equiv
_atom_site_adp_type
_atom_site_occupancy
_atom_site_symmetry_multiplicity
_atom_site_calc_flag
_atom_site_refinement_flags
_atom_site_disorder_assembly
_atom_site_disorder_group
Cu1 Cu 0.47300(2) 0.51249(3) 0.132572(6) 0.01594(4) Uani 1 1 d . . .
Cu2 Cu 0.07904(2) 0.10114(3) 0.013771(6) 0.01631(5) Uani 1 1 d . . .
N11 N 0.56126(17) 0.69685(19) 0.14602(4) 0.0176(3) Uani 1 1 d . . .
C12 C 0.5398(2) 0.7559(2) 0.17676(5) 0.0198(4) Uani 1 1 d . . .
H12 H 0.4766 0.7141 0.1909 0.024 Uiso 1 1 calc R . .
C13 C 0.6054(2) 0.8744(2) 0.18867(5) 0.0216(4) Uani 1 1 d . . .
H13 H 0.5887 0.9119 0.2107 0.026 Uiso 1 1 calc R . .
C14 C 0.6955(2) 0.9377(2) 0.16804(6) 0.0239(4) Uani 1 1 d . . .
H14 H 0.7405 1.0205 0.1754 0.029 Uiso 1 1 calc R . .
C15 C 0.7190(2) 0.8776(2) 0.13631(5) 0.0232(4) Uani 1 1 d . . .
H15 H 0.781 0.9184 0.1217 0.028 Uiso 1 1 calc R . .
C16 C 0.6510(2) 0.7579(2) 0.12641(5) 0.0215(4) Uani 1 1 d . . .
H16 H 0.6684 0.7168 0.1048 0.026 Uiso 1 1 calc R . .
N21 N 0.65629(17) 0.42205(19) 0.13808(4) 0.0174(3) Uani 1 1 d . . .
C22 C 0.7285(2) 0.4335(2) 0.16835(5) 0.0208(4) Uani 1 1 d . . .
H22 H 0.6967 0.4924 0.1858 0.025 Uiso 1 1 calc R . .
C23 C 0.8472(2) 0.3630(3) 0.17497(6) 0.0248(4) Uani 1 1 d . . .
H23 H 0.8951 0.3718 0.1967 0.03 Uiso 1 1 calc R . .
C24 C 0.8948(2) 0.2792(3) 0.14931(6) 0.0272(5) Uani 1 1 d . . .
H24 H 0.9766 0.2304 0.1531 0.033 Uiso 1 1 calc R . .
C25 C 0.8215(2) 0.2673(3) 0.11791(6) 0.0282(5) Uani 1 1 d . . .
H25 H 0.8527 0.211 0.0999 0.034 Uiso 1 1 calc R . .
C26 C 0.7021(2) 0.3390(2) 0.11331(5) 0.0224(4) Uani 1 1 d . . .
H26 H 0.6509 0.3294 0.0921 0.027 Uiso 1 1 calc R . .
N31 N 0.39167(18) 0.31867(19) 0.13519(4) 0.0193(3) Uani 1 1 d . . .
C32 C 0.4215(2) 0.2361(2) 0.16247(6) 0.0236(4) Uani 1 1 d . . .
H32 H 0.4927 0.2625 0.1783 0.028 Uiso 1 1 calc R . .
C33 C 0.3533(3) 0.1141(3) 0.16850(7) 0.0324(5) Uani 1 1 d . . .
H33 H 0.376 0.0587 0.1883 0.039 Uiso 1 1 calc R . .
C34 C 0.2511(3) 0.0745(3) 0.14496(8) 0.0360(6) Uani 1 1 d . . .
H34 H 0.2027 -0.009 0.1483 0.043 Uiso 1 1 calc R . .
C35 C 0.2204(3) 0.1576(3) 0.11657(7) 0.0346(6) Uani 1 1 d . . .
H35 H 0.1513 0.1317 0.1001 0.042 Uiso 1 1 calc R . .
C36 C 0.2917(2) 0.2791(3) 0.11250(6) 0.0275(5) Uani 1 1 d . . .
H36 H 0.2696 0.3367 0.0931 0.033 Uiso 1 1 calc R . .
N41 N 0.29270(17) 0.58646(18) 0.14616(4) 0.0171(3) Uani 1 1 d . . .
C42 C 0.2445(2) 0.5463(2) 0.17639(5) 0.0197(4) Uani 1 1 d . . .
H42 H 0.2959 0.4836 0.1907 0.024 Uiso 1 1 calc R . .
C43 C 0.1235(2) 0.5921(2) 0.18753(5) 0.0213(4) Uani 1 1 d . . .
H43 H 0.0938 0.5632 0.2093 0.026 Uiso 1 1 calc R . .
C44 C 0.0462(2) 0.6809(2) 0.16649(5) 0.0220(4) Uani 1 1 d . . .
H44 H -0.0378 0.713 0.1733 0.026 Uiso 1 1 calc R . .
C45 C 0.0944(2) 0.7216(2) 0.13532(5) 0.0246(4) Uani 1 1 d . . .
H45 H 0.0432 0.7815 0.1202 0.03 Uiso 1 1 calc R . .
C46 C 0.2182(2) 0.6744(2) 0.12620(5) 0.0216(4) Uani 1 1 d . . .
H46 H 0.2515 0.7055 0.1051 0.026 Uiso 1 1 calc R . .
N51 N 0.27710(17) 0.08666(19) 0.02703(4) 0.0175(3) Uani 1 1 d . . .
C52 C 0.3627(2) 0.1791(2) 0.01433(6) 0.0233(4) Uani 1 1 d . . .
H52 H 0.3279 0.2494 -0.0009 0.028 Uiso 1 1 calc R . .
C53 C 0.4989(2) 0.1768(3) 0.02237(6) 0.0270(4) Uani 1 1 d . . .
H53 H 0.5556 0.2439 0.0127 0.032 Uiso 1 1 calc R . .
C54 C 0.5514(2) 0.0753(3) 0.04473(6) 0.0289(5) Uani 1 1 d . . .
H54 H 0.6441 0.0722 0.0511 0.035 Uiso 1 1 calc R . .
C55 C 0.4644(2) -0.0217(3) 0.05755(7) 0.0308(5) Uani 1 1 d . . .
H55 H 0.4972 -0.0938 0.0725 0.037 Uiso 1 1 calc R . .
C56 C 0.3293(2) -0.0127(2) 0.04837(5) 0.0226(4) Uani 1 1 d . . .
H56 H 0.2709 -0.0793 0.0575 0.027 Uiso 1 1 calc R . .
N61 N -0.00767(16) 0.28737(18) 0.02473(4) 0.0156(3) Uani 1 1 d . . .
C62 C -0.1403(2) 0.3041(2) 0.01984(5) 0.0185(4) Uani 1 1 d . . .
H62 H -0.1913 0.2303 0.0095 0.022 Uiso 1 1 calc R . .
C63 C -0.2063(2) 0.4243(2) 0.02929(5) 0.0216(4) Uani 1 1 d . . .
H63 H -0.3003 0.432 0.0255 0.026 Uiso 1 1 calc R . .
C64 C -0.1329(2) 0.5320(2) 0.04423(5) 0.0228(4) Uani 1 1 d . . .
H64 H -0.1756 0.6148 0.0512 0.027 Uiso 1 1 calc R . .
C65 C 0.0046(2) 0.5175(2) 0.04884(5) 0.0226(4) Uani 1 1 d . . .
H65 H 0.0578 0.5905 0.0588 0.027 Uiso 1 1 calc R . .
C66 C 0.0624(2) 0.3947(2) 0.03865(5) 0.0181(3) Uani 1 1 d . . .
H66 H 0.1565 0.3857 0.0417 0.022 Uiso 1 1 calc R . .
I1 I 0.445954(14) 0.557782(15) 0.060550(3) 0.02084(3) Uani 1 1 d . . .
I2 I -0.053698(12) -0.068001(13) 0.054279(3) 0.01578(2) Uani 1 1 d . . .
I3 I 0.361396(15) 0.728002(17) 0.261935(4) 0.02544(3) Uani 1 1 d . . .
I4 I 0.504881(13) 0.463466(15) 0.256971(3) 0.02009(3) Uani 1 1 d . . .
I5 I 0.649603(15) 0.200551(16) 0.249525(3) 0.02293(3) Uani 1 1 d . . .

loop_
_atom_site_aniso_label
_atom_site_aniso_U_11
_atom_site_aniso_U_22
_atom_site_aniso_U_33
_atom_site_aniso_U_23
_atom_site_aniso_U_13
_atom_site_aniso_U_12
Cu1 0.01570(11) 0.01657(11) 0.01538(9) -0.00129(8) -0.00052(8) 0.00054(9)
Cu2 0.01435(10) 0.01691(11) 0.01761(10) -0.00021(8) 0.00025(8) 0.00017(9)
N11 0.0177(8) 0.0177(8) 0.0174(7) -0.0010(6) 0.0012(6) 0.0013(6)
C12 0.0219(9) 0.0199(10) 0.0179(8) -0.0005(7) 0.0022(7) -0.0008(8)
C13 0.0252(10) 0.0193(10) 0.0201(8) -0.0032(7) -0.0005(7) -0.0003(8)
C14 0.0248(10) 0.0206(10) 0.0258(9) 0.0004(8) -0.0032(8) -0.0027(8)
C15 0.0198(9) 0.0266(11) 0.0233(9) 0.0016(8) 0.0024(7) -0.0031(8)
C16 0.0200(9) 0.0263(11) 0.0185(8) -0.0003(7) 0.0027(7) -0.0017(8)
N21 0.0164(7) 0.0182(8) 0.0174(7) -0.0001(6) -0.0007(6) 0.0003(6)
C22 0.0183(9) 0.0238(10) 0.0199(8) -0.0017(7) -0.0012(7) 0.0007(8)
C23 0.0175(9) 0.0296(12) 0.0268(9) 0.0036(8) -0.0028(7) -0.0007(8)
C24 0.0203(10) 0.0293(12) 0.0322(11) 0.0052(9) 0.0030(8) 0.0062(9)
C25 0.0283(11) 0.0277(12) 0.0292(10) -0.0014(9) 0.0058(9) 0.0090(9)
C26 0.0269(10) 0.0220(10) 0.0181(8) -0.0018(7) -0.0007(7) 0.0034(8)
N31 0.0194(8) 0.0185(8) 0.0197(7) -0.0032(6) -0.0015(6) -0.0002(6)
C32 0.0214(10) 0.0215(10) 0.0277(10) 0.0026(8) 0.0005(8) 0.0015(8)
C33 0.0301(12) 0.0223(11) 0.0459(14) 0.0080(10) 0.0104(10) 0.0058(9)
C34 0.0327(13) 0.0207(12) 0.0562(16) -0.0087(11) 0.0171(12) -0.0045(10)
C35 0.0294(12) 0.0387(15) 0.0363(12) -0.0170(11) 0.0061(10) -0.0144(11)
C36 0.0251(11) 0.0339(13) 0.0230(9) -0.0070(8) -0.0018(8) -0.0054(9)
N41 0.0160(7) 0.0170(8) 0.0182(7) 0.0001(6) -0.0006(6) -0.0002(6)
C42 0.0202(9) 0.0213(10) 0.0173(8) 0.0030(7) -0.0007(7) 0.0025(7)
C43 0.0203(9) 0.0240(10) 0.0195(8) 0.0019(7) 0.0015(7) 0.0013(8)
C44 0.0177(9) 0.0241(10) 0.0241(9) -0.0007(8) 0.0008(7) 0.0049(8)
C45 0.0261(11) 0.0255(11) 0.0221(9) 0.0031(8) -0.0002(8) 0.0081(9)
C46 0.0257(10) 0.0202(10) 0.0189(8) 0.0040(7) 0.0019(7) 0.0026(8)
N51 0.0150(7) 0.0184(8) 0.0191(7) -0.0032(6) -0.0001(6) 0.0007(6)
C52 0.0194(9) 0.0203(10) 0.0301(10) 0.0003(8) 0.0002(8) -0.0018(8)
C53 0.0184(10) 0.0245(11) 0.0381(11) -0.0062(9) 0.0009(8) -0.0041(8)
C54 0.0164(9) 0.0340(13) 0.0356(11) -0.0094(10) -0.0040(8) 0.0030(9)
C55 0.0267(11) 0.0285(12) 0.0357(12) 0.0017(9) -0.0100(9) 0.0085(9)
C56 0.0207(10) 0.0225(10) 0.0245(9) 0.0016(8) 0.0000(7) 0.0029(8)
N61 0.0159(7) 0.0160(8) 0.0150(6) 0.0002(5) 0.0010(5) -0.0016(6)
C62 0.0162(8) 0.0174(9) 0.0221(8) -0.0015(7) 0.0024(7) -0.0022(7)
C63 0.0192(9) 0.0194(10) 0.0266(9) 0.0001(7) 0.0061(7) 0.0010(8)
C64 0.0294(11) 0.0160(9) 0.0236(9) -0.0009(7) 0.0049(8) 0.0016(8)
C65 0.0305(11) 0.0179(10) 0.0191(8) -0.0006(7) -0.0020(8) -0.0033(8)
C66 0.0184(9) 0.0177(9) 0.0177(8) 0.0012(6) -0.0033(6) -0.0028(7)
I1 0.02235(6) 0.02481(7) 0.01526(5) -0.00052(4) 0.00040(4) 0.00194(5)
I2 0.01831(5) 0.01554(5) 0.01358(4) 0.00108(4) 0.00157(4) -0.00168(4)
I3 0.02532(7) 0.02799(7) 0.02314(6) -0.00745(5) 0.00264(5) 0.00141(6)
I4 0.01913(6) 0.02380(7) 0.01721(5) -0.00080(4) 0.00005(4) -0.00390(5)
I5 0.02563(7) 0.02348(7) 0.01960(5) -0.00084(5) 0.00041(5) 0.00032(5)

loop_
_atom_type_symbol
_atom_type_description
_atom_type_scat_dispersion_real
_atom_type_scat_dispersion_imag
_atom_type_scat_source
C C 0.0033 0.0016 'International Tables Vol C Tables 4.2.6.8 and 6.1.1.4'
H H 0 0 'International Tables Vol C Tables 4.2.6.8 and 6.1.1.4'
N N 0.0061 0.0033 'International Tables Vol C Tables 4.2.6.8 and 6.1.1.4'
Cu Cu 0.3201 1.2651 'International Tables Vol C Tables 4.2.6.8 and 6.1.1.4'
I I -0.4742 1.8119 'International Tables Vol C Tables 4.2.6.8 and 6.1.1.4'

loop_
_exptl_crystal_face_index_h
_exptl_crystal_face_index_k
_exptl_crystal_face_index_l
_exptl_crystal_face_perp_dist
-12 2 29 0.0833
-5 -12 14 0.0723
1 0 4 0.0512
1 1 1 0.0938
0 1 -4 0.1443
0 -1 -4 0.062
0 1 3 0.0623

loop_
_geom_angle_atom_site_label_1
_geom_angle_atom_site_label_2
_geom_angle_atom_site_label_3
_geom_angle
_geom_angle_site_symmetry_1
_geom_angle_site_symmetry_3
_geom_angle_publ_flag
N11 Cu1 N21 88.04(7) . . ?
N11 Cu1 N31 162.23(7) . . ?
N21 Cu1 N31 88.17(7) . . ?
N11 Cu1 N41 90.66(7) . . ?
N21 Cu1 N41 158.66(6) . . ?
N31 Cu1 N41 86.60(7) . . ?
N11 Cu1 I1 97.77(5) . . ?
N21 Cu1 I1 101.84(5) . . ?
N31 Cu1 I1 100.00(5) . . ?
N41 Cu1 I1 99.45(5) . . ?
N51 Cu2 N61 115.49(7) . . ?
N51 Cu2 I2 106.29(5) . 3 ?
N61 Cu2 I2 107.05(4) . 3 ?
N51 Cu2 I2 108.95(5) . . ?
N61 Cu2 I2 100.21(5) . . ?
I2 Cu2 I2 119.241(10) 3 . ?
N51 Cu2 Cu2 126.76(5) . 3 ?
N61 Cu2 Cu2 117.70(5) . 3 ?
I2 Cu2 Cu2 59.881(9) 3 3 ?
I2 Cu2 Cu2 59.360(9) . 3 ?
C16 N11 C12 117.47(19) . . ?
C16 N11 Cu1 122.07(14) . . ?
C12 N11 Cu1 120.21(14) . . ?
N11 C12 C13 123.0(2) . . ?
N11 C12 H12 118.5 . . ?
C13 C12 H12 118.5 . . ?
C12 C13 C14 119.01(19) . . ?
C12 C13 H13 120.5 . . ?
C14 C13 H13 120.5 . . ?
C13 C14 C15 118.6(2) . . ?
C13 C14 H14 120.7 . . ?
C15 C14 H14 120.7 . . ?
C16 C15 C14 119.0(2) . . ?
C16 C15 H15 120.5 . . ?
C14 C15 H15 120.5 . . ?
N11 C16 C15 122.87(19) . . ?
N11 C16 H16 118.6 . . ?
C15 C16 H16 118.6 . . ?
C22 N21 C26 118.61(18) . . ?
C22 N21 Cu1 119.68(14) . . ?
C26 N21 Cu1 121.38(14) . . ?
N21 C22 C23 122.5(2) . . ?
N21 C22 H22 118.8 . . ?
C23 C22 H22 118.8 . . ?
C22 C23 C24 118.8(2) . . ?
C22 C23 H23 120.6 . . ?
C24 C23 H23 120.6 . . ?
C23 C24 C25 119.2(2) . . ?
C23 C24 H24 120.4 . . ?
C25 C24 H24 120.4 . . ?
C26 C25 C24 118.9(2) . . ?
C26 C25 H25 120.5 . . ?
C24 C25 H25 120.5 . . ?
N21 C26 C25 122.0(2) . . ?
N21 C26 H26 119 . . ?
C25 C26 H26 119 . . ?
C32 N31 C36 118.1(2) . . ?
C32 N31 Cu1 120.45(14) . . ?
C36 N31 Cu1 120.65(16) . . ?
N31 C32 C33 122.9(2) . . ?
N31 C32 H32 118.6 . . ?
C33 C32 H32 118.6 . . ?
C32 C33 C34 118.4(2) . . ?
C32 C33 H33 120.8 . . ?
C34 C33 H33 120.8 . . ?
C35 C34 C33 119.3(2) . . ?
C35 C34 H34 120.4 . . ?
C33 C34 H34 120.4 . . ?
C34 C35 C36 119.0(2) . . ?
C34 C35 H35 120.5 . . ?
C36 C35 H35 120.5 . . ?
N31 C36 C35 122.3(2) . . ?
N31 C36 H36 118.9 . . ?
C35 C36 H36 118.9 . . ?
C46 N41 C42 117.64(18) . . ?
C46 N41 Cu1 122.92(14) . . ?
C42 N41 Cu1 119.44(14) . . ?
N41 C42 C43 122.96(19) . . ?
N41 C42 H42 118.5 . . ?
C43 C42 H42 118.5 . . ?
C42 C43 C44 118.99(19) . . ?
C42 C43 H43 120.5 . . ?
C44 C43 H43 120.5 . . ?
C45 C44 C43 118.4(2) . . ?
C45 C44 H44 120.8 . . ?
C43 C44 H44 120.8 . . ?
C44 C45 C46 119.5(2) . . ?
C44 C45 H45 120.2 . . ?
C46 C45 H45 120.2 . . ?
N41 C46 C45 122.46(19) . . ?
N41 C46 H46 118.8 . . ?
C45 C46 H46 118.8 . . ?
C52 N51 C56 117.10(19) . . ?
C52 N51 Cu2 119.91(14) . . ?
C56 N51 Cu2 123.00(15) . . ?
N51 C52 C53 123.3(2) . . ?
N51 C52 H52 118.3 . . ?
C53 C52 H52 118.3 . . ?
C52 C53 C54 119.1(2) . . ?
C52 C53 H53 120.4 . . ?
C54 C53 H53 120.4 . . ?
C55 C54 C53 118.0(2) . . ?
C55 C54 H54 121 . . ?
C53 C54 H54 121 . . ?
C56 C55 C54 119.6(2) . . ?
C56 C55 H55 120.2 . . ?
C54 C55 H55 120.2 . . ?
N51 C56 C55 122.9(2) . . ?
N51 C56 H56 118.6 . . ?
C55 C56 H56 118.6 . . ?
C66 N61 C62 117.21(18) . . ?
C66 N61 Cu2 122.32(14) . . ?
C62 N61 Cu2 120.37(13) . . ?
N61 C62 C63 123.06(19) . . ?
N61 C62 H62 118.5 . . ?
C63 C62 H62 118.5 . . ?
C64 C63 C62 118.8(2) . . ?
C64 C63 H63 120.6 . . ?
C62 C63 H63 120.6 . . ?
C63 C64 C65 118.9(2) . . ?
C63 C64 H64 120.6 . . ?
C65 C64 H64 120.6 . . ?
C66 C65 C64 118.7(2) . . ?
C66 C65 H65 120.7 . . ?
C64 C65 H65 120.7 . . ?
N61 C66 C65 123.38(19) . . ?
N61 C66 H66 118.3 . . ?
C65 C66 H66 118.3 . . ?
Cu2 I2 Cu2 60.759(10) 3 . ?
I3 I4 I5 178.070(6) . . ?

loop_
_geom_bond_atom_site_label_1
_geom_bond_atom_site_label_2
_geom_bond_distance
_geom_bond_site_symmetry_2
_geom_bond_publ_flag
Cu1 N11 2.0336(18) . ?
Cu1 N21 2.0354(17) . ?
Cu1 N31 2.0367(19) . ?
Cu1 N41 2.0414(17) . ?
Cu1 I1 2.8208(3) . ?
Cu2 N51 2.0306(17) . ?
Cu2 N61 2.0434(17) . ?
Cu2 I2 2.6525(3) 3 ?
Cu2 I2 2.6667(3) . ?
Cu2 Cu2 2.6900(5) 3 ?
N11 C16 1.346(3) . ?
N11 C12 1.347(3) . ?
C12 C13 1.380(3) . ?
C12 H12 0.95 . ?
C13 C14 1.382(3) . ?
C13 H13 0.95 . ?
C14 C15 1.390(3) . ?
C14 H14 0.95 . ?
C15 C16 1.380(3) . ?
C15 H15 0.95 . ?
C16 H16 0.95 . ?
N21 C22 1.348(3) . ?
N21 C26 1.348(3) . ?
C22 C23 1.382(3) . ?
C22 H22 0.95 . ?
C23 C24 1.385(3) . ?
C23 H23 0.95 . ?
C24 C25 1.390(3) . ?
C24 H24 0.95 . ?
C25 C26 1.385(3) . ?
C25 H25 0.95 . ?
C26 H26 0.95 . ?
N31 C32 1.341(3) . ?
N31 C36 1.351(3) . ?
C32 C33 1.383(3) . ?
C32 H32 0.95 . ?
C33 C34 1.387(4) . ?
C33 H33 0.95 . ?
C34 C35 1.379(4) . ?
C34 H34 0.95 . ?
C35 C36 1.382(4) . ?
C35 H35 0.95 . ?
C36 H36 0.95 . ?
N41 C46 1.343(3) . ?
N41 C42 1.348(3) . ?
C42 C43 1.385(3) . ?
C42 H42 0.95 . ?
C43 C44 1.386(3) . ?
C43 H43 0.95 . ?
C44 C45 1.383(3) . ?
C44 H44 0.95 . ?
C45 C46 1.387(3) . ?
C45 H45 0.95 . ?
C46 H46 0.95 . ?
N51 C52 1.348(3) . ?
N51 C56 1.348(3) . ?
C52 C53 1.386(3) . ?
C52 H52 0.95 . ?
C53 C54 1.388(4) . ?
C53 H53 0.95 . ?
C54 C55 1.387(4) . ?
C54 H54 0.95 . ?
C55 C56 1.385(3) . ?
C55 H55 0.95 . ?
C56 H56 0.95 . ?
N61 C66 1.343(3) . ?
N61 C62 1.344(3) . ?
C62 C63 1.390(3) . ?
C62 H62 0.95 . ?
C63 C64 1.378(3) . ?
C63 H63 0.95 . ?
C64 C65 1.389(3) . ?
C64 H64 0.95 . ?
C65 C66 1.381(3) . ?
C65 H65 0.95 . ?
C66 H66 0.95 . ?
I2 Cu2 2.6525(3) 3 ?
I3 I4 2.9312(2) . ?
I4 I5 2.9345(2) . ?
